data_4125049
loop_
_publ_author_name
'Yin, Haolin'
'Carroll, Patrick J.'
'Manor, Brian C.'
'Anna, Jessica M.'
'Schelter, Eric J.'

_publ_section_title
;
 Cerium Photosensitizers: Structure-Function Relationships and
 Applications in Photocatalytic Aryl Coupling Reactions.
;
_journal_issue 18
_journal_name_full 'Journal of the American Chemical Society'
_journal_page_first 5984
_journal_page_last 5993
_journal_paper_doi 10.1021/jacs.6b02248
_journal_volume 138
_journal_year 2016
_chemical_formula_sum 'C57 H140 Ce2 I2 N12 Si8'
_chemical_formula_weight 1752.57
_space_group_IT_number 2
_symmetry_cell_setting triclinic
_symmetry_Int_Tables_number 2
_symmetry_space_group_name_Hall '-P 1'
_symmetry_space_group_name_H-M 'P -1'
_atom_sites_solution_hydrogens geom
_atom_sites_solution_primary direct
_audit_creation_method SHELXL-97
_cell_angle_alpha 97.319(4)
_cell_angle_beta 102.877(4)
_cell_angle_gamma 114.368(3)
_cell_formula_units_Z 1
_cell_length_a 12.4517(8)
_cell_length_b 13.3196(9)
_cell_length_c 15.2765(17)
_cell_measurement_reflns_used 9916
_cell_measurement_temperature 100(1)
_cell_measurement_theta_max 27.53
_cell_measurement_theta_min 2.66
_cell_volume 2180.2(3)
_computing_data_collection 'Bruker APEX2'
_computing_data_reduction 'Bruker SAINT'
_computing_structure_refinement 'SHELXL-97 (Sheldrick, 2008)'
_computing_structure_solution 'SHELXS-97 (Sheldrick, 2008)'
_diffrn_ambient_temperature 100(1)
_diffrn_measured_fraction_theta_full 0.987
_diffrn_measured_fraction_theta_max 0.987
_diffrn_measurement_device 'CCD Area Detector'
_diffrn_measurement_device_type 'Bruker APEXII'
_diffrn_measurement_method 'phi and omega scans'
_diffrn_radiation_monochromator graphite
_diffrn_radiation_source 'sealed tube'
_diffrn_radiation_type MoK\a
_diffrn_radiation_wavelength 0.71073
_diffrn_reflns_av_R_equivalents 0.0175
_diffrn_reflns_av_sigmaI/netI 0.0140
_diffrn_reflns_limit_h_max 16
_diffrn_reflns_limit_h_min -16
_diffrn_reflns_limit_k_max 17
_diffrn_reflns_limit_k_min -17
_diffrn_reflns_limit_l_max 19
_diffrn_reflns_limit_l_min -19
_diffrn_reflns_number 43917
_diffrn_reflns_theta_full 27.56
_diffrn_reflns_theta_max 27.56
_diffrn_reflns_theta_min 1.89
_exptl_absorpt_coefficient_mu 1.886
_exptl_absorpt_correction_T_max 0.7456
_exptl_absorpt_correction_T_min 0.5755
_exptl_absorpt_correction_type multi-scan
_exptl_absorpt_process_details '(SADABS; Sheldrick, 2007)'
_exptl_crystal_density_diffrn 1.335
_exptl_crystal_density_method 'not measured'
_exptl_crystal_description prism
_exptl_crystal_F_000 900
_exptl_crystal_size_max 0.50
_exptl_crystal_size_mid 0.12
_exptl_crystal_size_min 0.10
_refine_diff_density_max 2.155
_refine_diff_density_min -0.660
_refine_diff_density_rms 0.086
_refine_ls_extinction_method none
_refine_ls_goodness_of_fit_ref 1.135
_refine_ls_hydrogen_treatment constr
_refine_ls_matrix_type full
_refine_ls_number_parameters 400
_refine_ls_number_reflns 9953
_refine_ls_number_restraints 49
_refine_ls_restrained_S_all 1.159
_refine_ls_R_factor_all 0.0280
_refine_ls_R_factor_gt 0.0239
_refine_ls_shift/su_max 0.002
_refine_ls_shift/su_mean 0.000
_refine_ls_structure_factor_coef Fsqd
_refine_ls_weighting_details 'calc w=1/[\s^2^(Fo^2^)+(0.0184P)^2^+4.1783P] where P=(Fo^2^+2Fc^2^)/3'
_refine_ls_weighting_scheme calc
_refine_ls_wR_factor_gt 0.0561
_refine_ls_wR_factor_ref 0.0600
_reflns_number_gt 9131
_reflns_number_total 9953
_reflns_threshold_expression >2sigma(I)
_cod_data_source_file ja6b02248_si_002.cif
_cod_data_source_block UP4739
_cod_depositor_comments
;
The following automatic conversions were performed:
'_atom_site_symetry_multiplicity' tag replaced with
'_atom_site_symmetry_multiplicity' tag as specified in the
replacement file
'/usr/data/users/saulius/crontab/automatic-downloads/rss-feeds/ACS/lib/lists/replacement-tags.lst'.

Automatic conversion script
Id: cif_correct_tags 4268 2015-11-12 08:31:59Z antanas 

 Adding full bibliography for 4125048--4125054.cif.
;
_cod_original_sg_symbol_H-M 'P -1       '
_cod_database_code 4125049

loop_
_symmetry_equiv_pos_as_xyz
'x, y, z'
'-x, -y, -z'

loop_
_atom_site_label
_atom_site_type_symbol
_atom_site_fract_x
_atom_site_fract_y
_atom_site_fract_z
_atom_site_U_iso_or_equiv
_atom_site_adp_type
_atom_site_occupancy
_atom_site_symmetry_multiplicity
_atom_site_calc_flag
_atom_site_refinement_flags
_atom_site_disorder_assembly
_atom_site_disorder_group
Ce1 Ce 0.368967(11) 0.455919(11) 0.334710(8) 0.01485(4) Uani 1 1 d . . .
I1 I 0.340261(13) 0.409572(13) 0.534983(10) 0.01961(4) Uani 1 1 d . . .
Si1 Si 0.29126(7) 0.14848(6) 0.01538(5) 0.02460(15) Uani 1 1 d . . .
Si2 Si 0.53179(8) 0.21186(8) 0.16978(6) 0.0365(2) Uani 1 1 d . . .
Si3 Si 0.11324(7) 0.67639(7) 0.38967(5) 0.02443(15) Uani 1 1 d . . .
Si4 Si 0.10636(7) 0.66872(6) 0.18486(5) 0.02281(14) Uani 1 1 d . . .
N1 N 0.3000(2) 0.25914(18) 0.24169(15) 0.0229(4) Uani 1 1 d . . .
N2 N 0.42170(19) 0.40828(17) 0.19766(14) 0.0201(4) Uani 1 1 d . . .
N3 N 0.3949(2) 0.22286(18) 0.12666(14) 0.0224(4) Uani 1 1 d . . .
N4 N 0.34960(18) 0.63242(17) 0.32501(14) 0.0194(4) Uani 1 1 d . . .
N5 N 0.17658(18) 0.46650(17) 0.28292(14) 0.0201(4) Uani 1 1 d . . .
N6 N 0.15313(19) 0.63895(18) 0.29152(14) 0.0198(4) Uani 1 1 d . . .
C1 C 0.3703(2) 0.2960(2) 0.18767(16) 0.0199(5) Uani 1 1 d . . .
C2 C 0.2403(3) 0.1389(2) 0.24224(19) 0.0281(6) Uani 1 1 d . . .
H2 H 0.2761 0.0989 0.2095 0.037 Uiso 1 1 calc R . .
C3 C 0.1018(3) 0.0859(2) 0.1935(3) 0.0394(7) Uani 1 1 d . . .
H3a H 0.0653 0.1222 0.2268 0.059 Uiso 1 1 calc R . .
H3b H 0.0648 0.0062 0.1914 0.059 Uiso 1 1 calc R . .
H3c H 0.0880 0.0958 0.1315 0.059 Uiso 1 1 calc R . .
C4 C 0.2644(5) 0.1283(3) 0.3415(2) 0.0686(15) Uani 1 1 d . . .
H4a H 0.3518 0.1574 0.3700 0.103 Uiso 1 1 calc R . .
H4b H 0.2228 0.0497 0.3422 0.103 Uiso 1 1 calc R . .
H4c H 0.2340 0.1710 0.3751 0.103 Uiso 1 1 calc R . .
C5 C 0.4855(2) 0.4638(2) 0.13529(17) 0.0238(5) Uani 1 1 d . . .
H5 H 0.4853 0.4060 0.0885 0.032 Uiso 1 1 calc R . .
C6 C 0.4169(3) 0.5234(3) 0.0867(2) 0.0320(6) Uani 1 1 d . . .
H6a H 0.3328 0.4688 0.0540 0.048 Uiso 1 1 calc R . .
H6b H 0.4569 0.5576 0.0438 0.048 Uiso 1 1 calc R . .
H6c H 0.4181 0.5811 0.1320 0.048 Uiso 1 1 calc R . .
C7 C 0.6192(3) 0.5498(3) 0.1883(2) 0.0348(7) Uani 1 1 d . . .
H7a H 0.6202 0.6074 0.2336 0.052 Uiso 1 1 calc R . .
H7b H 0.6601 0.5842 0.1458 0.052 Uiso 1 1 calc R . .
H7c H 0.6614 0.5117 0.2188 0.052 Uiso 1 1 calc R . .
C8 C 0.1870(3) 0.2139(3) -0.0170(2) 0.0345(6) Uani 1 1 d . . .
H8a H 0.1578 0.2282 0.0340 0.052 Uiso 1 1 calc R . .
H8b H 0.1177 0.1631 -0.0698 0.052 Uiso 1 1 calc R . .
H8c H 0.2314 0.2843 -0.0320 0.052 Uiso 1 1 calc R . .
C9 C 0.1970(3) -0.0062(3) 0.0039(2) 0.0386(7) Uani 1 1 d . . .
H9a H 0.2510 -0.0394 0.0229 0.058 Uiso 1 1 calc R . .
H9b H 0.1476 -0.0429 -0.0595 0.058 Uiso 1 1 calc R . .
H9c H 0.1440 -0.0160 0.0425 0.058 Uiso 1 1 calc R . .
C10 C 0.3804(4) 0.1579(3) -0.0692(2) 0.0439(8) Uani 1 1 d . . .
H10a H 0.4289 0.2362 -0.0675 0.066 Uiso 1 1 calc R . .
H10b H 0.3240 0.1185 -0.1304 0.066 Uiso 1 1 calc R . .
H10c H 0.4341 0.1237 -0.0532 0.066 Uiso 1 1 calc R . .
C11 C 0.5934(4) 0.2734(4) 0.2971(3) 0.0640(13) Uani 1 1 d . . .
H11a H 0.6122 0.3523 0.3099 0.096 Uiso 1 1 calc R . .
H11b H 0.6673 0.2664 0.3215 0.096 Uiso 1 1 calc R . .
H11c H 0.5325 0.2334 0.3256 0.096 Uiso 1 1 calc R . .
C12 C 0.4972(4) 0.0589(3) 0.1477(3) 0.0540(10) Uani 1 1 d . . .
H12a H 0.4316 0.0181 0.1721 0.081 Uiso 1 1 calc R . .
H12b H 0.5700 0.0527 0.1775 0.081 Uiso 1 1 calc R . .
H12c H 0.4723 0.0272 0.0822 0.081 Uiso 1 1 calc R . .
C13 C 0.6536(3) 0.2854(4) 0.1161(3) 0.0656(12) Uani 1 1 d . . .
H13a H 0.6293 0.2444 0.0529 0.098 Uiso 1 1 calc R . .
H13b H 0.7303 0.2886 0.1498 0.098 Uiso 1 1 calc R . .
H13c H 0.6640 0.3613 0.1180 0.098 Uiso 1 1 calc R . .
C14 C 0.2267(2) 0.5797(2) 0.29946(16) 0.0175(4) Uani 1 1 d . . .
C15 C 0.4204(2) 0.7564(2) 0.35004(18) 0.0220(5) Uani 1 1 d . . .
H15 H 0.3644 0.7892 0.3301 0.029 Uiso 1 1 calc R . .
C16 C 0.4809(3) 0.8004(3) 0.4544(2) 0.0345(6) Uani 1 1 d . . .
H16a H 0.4180 0.7798 0.4849 0.052 Uiso 1 1 calc R . .
H16b H 0.5280 0.8817 0.4698 0.052 Uiso 1 1 calc R . .
H16c H 0.5347 0.7674 0.4745 0.052 Uiso 1 1 calc R . .
C17 C 0.5204(3) 0.7928(2) 0.3023(2) 0.0340(6) Uani 1 1 d . . .
H17a H 0.5757 0.7611 0.3218 0.051 Uiso 1 1 calc R . .
H17b H 0.5658 0.8743 0.3186 0.051 Uiso 1 1 calc R . .
H17c H 0.4827 0.7659 0.2364 0.051 Uiso 1 1 calc R . .
C18 C 0.0433(2) 0.3931(2) 0.24634(19) 0.0254(5) Uani 1 1 d . . .
H18 H 0.0002 0.4402 0.2475 0.034 Uiso 1 1 calc R . .
C19 C 0.0116(3) 0.3294(2) 0.1463(2) 0.0327(6) Uani 1 1 d . . .
H19a H 0.0351 0.3830 0.1093 0.049 Uiso 1 1 calc R . .
H19b H -0.0758 0.2801 0.1223 0.049 Uiso 1 1 calc R . .
H19c H 0.0556 0.2849 0.1446 0.049 Uiso 1 1 calc R . .
C20 C 0.0026(3) 0.3092(3) 0.3058(2) 0.0356(7) Uani 1 1 d . . .
H20a H 0.0469 0.2649 0.3069 0.053 Uiso 1 1 calc R . .
H20b H -0.0847 0.2596 0.2800 0.053 Uiso 1 1 calc R . .
H20c H 0.0198 0.3502 0.3677 0.053 Uiso 1 1 calc R . .
C21 C 0.1520(3) 0.6028(3) 0.47784(19) 0.0302(6) Uani 1 1 d . . .
H21a H 0.0999 0.5223 0.4551 0.045 Uiso 1 1 calc R . .
H21b H 0.1390 0.6295 0.5340 0.045 Uiso 1 1 calc R . .
H21c H 0.2371 0.6184 0.4900 0.045 Uiso 1 1 calc R . .
C22 C -0.0557(3) 0.6321(3) 0.3568(2) 0.0437(8) Uani 1 1 d . . .
H22a H -0.0755 0.6740 0.3146 0.066 Uiso 1 1 calc R . .
H22b H -0.0782 0.6473 0.4114 0.066 Uiso 1 1 calc R . .
H22c H -0.1006 0.5522 0.3276 0.066 Uiso 1 1 calc R . .
C23 C 0.1968(3) 0.8330(3) 0.4432(2) 0.0405(7) Uani 1 1 d . . .
H23a H 0.2837 0.8600 0.4519 0.061 Uiso 1 1 calc R . .
H23b H 0.1836 0.8480 0.5020 0.061 Uiso 1 1 calc R . .
H23c H 0.1658 0.8714 0.4030 0.061 Uiso 1 1 calc R . .
C24 C 0.2038(3) 0.6544(3) 0.1130(2) 0.0361(7) Uani 1 1 d . . .
H24a H 0.2880 0.7110 0.1423 0.054 Uiso 1 1 calc R . .
H24b H 0.1742 0.6646 0.0528 0.054 Uiso 1 1 calc R . .
H24c H 0.1996 0.5801 0.1067 0.054 Uiso 1 1 calc R . .
C25 C 0.1270(3) 0.8171(3) 0.2043(2) 0.0350(6) Uani 1 1 d . . .
H25a H 0.0740 0.8249 0.2389 0.053 Uiso 1 1 calc R . .
H25b H 0.1058 0.8343 0.1456 0.053 Uiso 1 1 calc R . .
H25c H 0.2116 0.8688 0.2384 0.053 Uiso 1 1 calc R . .
C26 C -0.0599(3) 0.5745(3) 0.1195(2) 0.0355(7) Uani 1 1 d . . .
H26a H -0.0743 0.4968 0.1065 0.053 Uiso 1 1 calc R . .
H26b H -0.0806 0.5950 0.0624 0.053 Uiso 1 1 calc R . .
H26c H -0.1105 0.5832 0.1560 0.053 Uiso 1 1 calc R . .
C27 C -0.1302(12) -0.0539(11) 0.3203(6) 0.173(7) Uani 0.50 1 d PGU A -1
H27a H -0.2085 -0.1055 0.2755 0.260 Uiso 0.50 1 calc PR A -1
H27b H -0.0645 -0.0551 0.2978 0.260 Uiso 0.50 1 calc PR A -1
H27c H -0.1227 0.0217 0.3302 0.260 Uiso 0.50 1 calc PR A -1
C28 C -0.1219(8) -0.0900(8) 0.4118(7) 0.120(4) Uani 0.50 1 d PGU A -1
H28a H -0.1303 -0.1666 0.4010 0.159 Uiso 0.50 1 calc PR A -1
H28b H -0.1905 -0.0915 0.4327 0.159 Uiso 0.50 1 calc PR A -1
C29 C -0.0003(9) -0.0112(8) 0.4884(6) 0.083(3) Uani 0.50 1 d PGU A -1
H29a H 0.0080 0.0654 0.4989 0.110 Uiso 0.50 1 calc PR A -1
H29b H 0.0682 -0.0097 0.4672 0.110 Uiso 0.50 1 calc PR A -1
C30 C 0.0092(8) -0.0464(9) 0.5804(7) 0.136(5) Uani 0.50 1 d PGU A -1
H30a H -0.0590 -0.0478 0.6017 0.181 Uiso 0.50 1 calc PR A -1
H30b H 0.0012 -0.1229 0.5700 0.181 Uiso 0.50 1 calc PR A -1
C31 C 0.1311(9) 0.0330(10) 0.6562(6) 0.112(4) Uani 0.50 1 d PGU A -1
H31a H 0.1317 0.0068 0.7119 0.169 Uiso 0.50 1 calc PR A -1
H31b H 0.1389 0.1087 0.6680 0.169 Uiso 0.50 1 calc PR A -1
H31c H 0.1992 0.0335 0.6363 0.169 Uiso 0.50 1 calc PR A -1

loop_
_atom_site_aniso_label
_atom_site_aniso_U_11
_atom_site_aniso_U_22
_atom_site_aniso_U_33
_atom_site_aniso_U_23
_atom_site_aniso_U_13
_atom_site_aniso_U_12
Ce1 0.01583(6) 0.01663(7) 0.01362(6) 0.00283(5) 0.00470(5) 0.00897(5)
I1 0.01617(7) 0.02568(8) 0.01638(7) 0.00595(6) 0.00612(5) 0.00818(6)
Si1 0.0300(4) 0.0227(3) 0.0190(3) 0.0002(3) 0.0042(3) 0.0130(3)
Si2 0.0325(4) 0.0385(5) 0.0367(4) -0.0072(4) -0.0014(3) 0.0252(4)
Si3 0.0268(3) 0.0314(4) 0.0226(3) 0.0065(3) 0.0097(3) 0.0193(3)
Si4 0.0259(3) 0.0260(4) 0.0196(3) 0.0050(3) 0.0038(3) 0.0164(3)
N1 0.0290(11) 0.0170(10) 0.0224(10) 0.0030(8) 0.0103(9) 0.0094(9)
N2 0.0237(10) 0.0190(10) 0.0190(10) 0.0033(8) 0.0095(8) 0.0098(8)
N3 0.0257(10) 0.0225(11) 0.0195(10) -0.0010(8) 0.0049(8) 0.0141(9)
N4 0.0174(9) 0.0179(10) 0.0214(10) 0.0032(8) 0.0040(8) 0.0082(8)
N5 0.0172(9) 0.0177(10) 0.0238(10) 0.0022(8) 0.0041(8) 0.0082(8)
N6 0.0211(10) 0.0218(10) 0.0199(10) 0.0047(8) 0.0059(8) 0.0131(8)
C1 0.0213(11) 0.0214(12) 0.0163(11) 0.0005(9) 0.0028(9) 0.0117(10)
C2 0.0370(15) 0.0192(12) 0.0240(13) 0.0034(10) 0.0077(11) 0.0104(11)
C3 0.0350(16) 0.0208(14) 0.064(2) 0.0108(14) 0.0238(15) 0.0100(12)
C4 0.134(4) 0.0222(16) 0.0246(16) 0.0082(13) 0.016(2) 0.015(2)
C5 0.0265(12) 0.0251(13) 0.0206(12) 0.0040(10) 0.0125(10) 0.0105(10)
C6 0.0454(17) 0.0344(15) 0.0254(13) 0.0119(12) 0.0177(12) 0.0220(13)
C7 0.0271(14) 0.0343(16) 0.0357(15) 0.0049(12) 0.0158(12) 0.0052(12)
C8 0.0383(16) 0.0328(15) 0.0276(14) 0.0028(12) -0.0011(12) 0.0188(13)
C9 0.0434(17) 0.0249(14) 0.0358(16) 0.0000(12) 0.0006(13) 0.0127(13)
C10 0.061(2) 0.0465(19) 0.0292(16) 0.0041(14) 0.0195(15) 0.0281(17)
C11 0.069(3) 0.076(3) 0.041(2) -0.0180(19) -0.0241(18) 0.057(2)
C12 0.063(2) 0.054(2) 0.054(2) -0.0018(17) 0.0013(18) 0.047(2)
C13 0.0328(18) 0.072(3) 0.089(3) -0.003(2) 0.018(2) 0.0280(19)
C14 0.0188(11) 0.0199(11) 0.0151(10) 0.0036(9) 0.0048(8) 0.0103(9)
C15 0.0206(11) 0.0184(12) 0.0255(12) 0.0035(9) 0.0048(9) 0.0090(10)
C16 0.0357(15) 0.0273(14) 0.0321(15) -0.0007(12) 0.0021(12) 0.0128(12)
C17 0.0293(14) 0.0243(14) 0.0446(17) 0.0066(12) 0.0148(13) 0.0074(11)
C18 0.0148(11) 0.0233(13) 0.0358(14) 0.0042(11) 0.0042(10) 0.0091(10)
C19 0.0267(13) 0.0273(14) 0.0348(15) 0.0002(12) -0.0023(11) 0.0118(11)
C20 0.0287(14) 0.0285(15) 0.0493(18) 0.0099(13) 0.0169(13) 0.0101(12)
C21 0.0381(15) 0.0361(15) 0.0219(13) 0.0085(11) 0.0113(11) 0.0204(13)
C22 0.0328(16) 0.070(2) 0.0428(18) 0.0169(17) 0.0192(14) 0.0316(17)
C23 0.061(2) 0.0352(17) 0.0343(16) 0.0037(13) 0.0178(15) 0.0299(16)
C24 0.0438(17) 0.0529(19) 0.0223(13) 0.0111(13) 0.0123(12) 0.0305(15)
C25 0.0460(17) 0.0323(15) 0.0330(15) 0.0126(12) 0.0091(13) 0.0239(14)
C26 0.0313(15) 0.0371(16) 0.0321(15) 0.0043(12) -0.0037(12) 0.0180(13)
C27 0.149(8) 0.207(9) 0.154(7) 0.045(5) 0.064(5) 0.062(5)
C28 0.072(7) 0.068(7) 0.224(10) 0.066(8) 0.037(7) 0.031(5)
C29 0.087(4) 0.098(5) 0.106(5) 0.016(4) 0.056(3) 0.070(3)
C30 0.082(7) 0.184(15) 0.156(10) 0.068(10) 0.062(6) 0.053(8)
C31 0.075(5) 0.148(6) 0.099(5) 0.028(4) 0.066(4) 0.018(4)

loop_
_atom_type_symbol
_atom_type_description
_atom_type_scat_dispersion_real
_atom_type_scat_dispersion_imag
_atom_type_scat_source
C C 0.0033 0.0016 'International Tables Vol C Tables 4.2.6.8 and 6.1.1.4'
H H 0.0000 0.0000 'International Tables Vol C Tables 4.2.6.8 and 6.1.1.4'
Ce Ce -0.2486 2.6331 'International Tables Vol C Tables 4.2.6.8 and 6.1.1.4'
I I -0.4742 1.8119 'International Tables Vol C Tables 4.2.6.8 and 6.1.1.4'
N N 0.0061 0.0033 'International Tables Vol C Tables 4.2.6.8 and 6.1.1.4'
Si Si 0.0817 0.0704 'International Tables Vol C Tables 4.2.6.8 and 6.1.1.4'

loop_
_geom_angle_atom_site_label_1
_geom_angle_atom_site_label_2
_geom_angle_atom_site_label_3
_geom_angle
_geom_angle_site_symmetry_3
N2 Ce1 N5 106.92(7) .
N2 Ce1 N4 104.66(7) .
N5 Ce1 N4 54.50(7) .
N2 Ce1 N1 54.04(7) .
N5 Ce1 N1 98.34(7) .
N4 Ce1 N1 142.09(7) .
N2 Ce1 C14 109.61(7) .
N5 Ce1 C14 27.33(7) .
N4 Ce1 C14 27.28(6) .
N1 Ce1 C14 122.71(7) .
N2 Ce1 C1 27.14(7) .
N5 Ce1 C1 106.92(7) .
N4 Ce1 C1 127.67(7) .
N1 Ce1 C1 27.17(7) .
C14 Ce1 C1 122.14(7) .
N2 Ce1 I1 148.27(5) .
N5 Ce1 I1 95.73(5) .
N4 Ce1 I1 106.57(5) .
N1 Ce1 I1 101.61(5) .
C14 Ce1 I1 100.75(5) .
C1 Ce1 I1 124.86(5) .
N2 Ce1 I1 93.09(5) 2_666
N5 Ce1 I1 145.99(5) 2_666
N4 Ce1 I1 94.40(5) 2_666
N1 Ce1 I1 115.65(5) 2_666
C14 Ce1 I1 120.05(5) 2_666
C1 Ce1 I1 103.34(5) 2_666
I1 Ce1 I1 79.124(8) 2_666
Ce1 I1 Ce1 100.876(8) 2_666
N3 Si1 C8 109.36(12) .
N3 Si1 C9 113.69(13) .
C8 Si1 C9 109.54(15) .
N3 Si1 C10 109.13(14) .
C8 Si1 C10 108.95(16) .
C9 Si1 C10 106.03(16) .
N3 Si2 C11 108.82(14) .
N3 Si2 C13 113.31(17) .
C11 Si2 C13 109.0(2) .
N3 Si2 C12 109.68(14) .
C11 Si2 C12 108.19(19) .
C13 Si2 C12 107.8(2) .
N6 Si3 C21 109.33(12) .
N6 Si3 C22 109.73(13) .
C21 Si3 C22 108.98(15) .
N6 Si3 C23 112.44(13) .
C21 Si3 C23 108.37(15) .
C22 Si3 C23 107.92(17) .
N6 Si4 C24 109.27(12) .
N6 Si4 C25 109.87(12) .
C24 Si4 C25 108.51(15) .
N6 Si4 C26 113.03(13) .
C24 Si4 C26 109.39(15) .
C25 Si4 C26 106.65(14) .
C1 N1 C2 121.8(2) .
C1 N1 Ce1 93.24(15) .
C2 N1 Ce1 143.10(17) .
C1 N2 C5 123.1(2) .
C1 N2 Ce1 97.12(15) .
C5 N2 Ce1 139.82(16) .
C1 N3 Si1 120.61(17) .
C1 N3 Si2 116.59(16) .
Si1 N3 Si2 122.80(12) .
C14 N4 C15 122.2(2) .
C14 N4 Ce1 93.88(15) .
C15 N4 Ce1 142.83(15) .
C14 N5 C18 122.8(2) .
C14 N5 Ce1 96.45(14) .
C18 N5 Ce1 140.70(16) .
C14 N6 Si4 118.64(16) .
C14 N6 Si3 117.64(16) .
Si4 N6 Si3 123.72(12) .
N1 C1 N2 114.5(2) .
N1 C1 N3 123.3(2) .
N2 C1 N3 122.1(2) .
N1 C1 Ce1 59.60(13) .
N2 C1 Ce1 55.74(12) .
N3 C1 Ce1 168.66(16) .
N1 C2 C4 109.3(2) .
N1 C2 C3 110.5(2) .
C4 C2 C3 110.4(3) .
N2 C5 C7 110.8(2) .
N2 C5 C6 109.2(2) .
C7 C5 C6 110.0(2) .
N4 C14 N5 114.7(2) .
N4 C14 N6 123.0(2) .
N5 C14 N6 122.2(2) .
N4 C14 Ce1 58.84(13) .
N5 C14 Ce1 56.22(12) .
N6 C14 Ce1 173.52(16) .
N4 C15 C17 110.0(2) .
N4 C15 C16 110.4(2) .
C17 C15 C16 109.1(2) .
N5 C18 C20 110.0(2) .
N5 C18 C19 109.2(2) .
C20 C18 C19 110.3(2) .
C27 C28 C29 113.3 .
C28 C29 C30 113.8 .
C31 C30 C29 113.3 .

loop_
_geom_bond_atom_site_label_1
_geom_bond_atom_site_label_2
_geom_bond_distance
_geom_bond_site_symmetry_2
Ce1 N2 2.416(2) .
Ce1 N5 2.418(2) .
Ce1 N4 2.479(2) .
Ce1 N1 2.505(2) .
Ce1 C14 2.891(2) .
Ce1 C1 2.900(2) .
Ce1 I1 3.2643(4) .
Ce1 I1 3.2875(3) 2_666
I1 Ce1 3.2875(3) 2_666
Si1 N3 1.754(2) .
Si1 C8 1.857(3) .
Si1 C9 1.864(3) .
Si1 C10 1.866(3) .
Si2 N3 1.758(2) .
Si2 C11 1.858(4) .
Si2 C13 1.861(4) .
Si2 C12 1.867(4) .
Si3 N6 1.758(2) .
Si3 C21 1.856(3) .
Si3 C22 1.859(3) .
Si3 C23 1.870(3) .
Si4 N6 1.756(2) .
Si4 C24 1.856(3) .
Si4 C25 1.860(3) .
Si4 C26 1.864(3) .
N1 C1 1.326(3) .
N1 C2 1.463(3) .
N2 C1 1.333(3) .
N2 C5 1.455(3) .
N3 C1 1.433(3) .
N4 C14 1.328(3) .
N4 C15 1.462(3) .
N5 C14 1.336(3) .
N5 C18 1.460(3) .
N6 C14 1.431(3) .
C2 C4 1.515(4) .
C2 C3 1.522(4) .
C5 C7 1.526(4) .
C5 C6 1.529(4) .
C15 C17 1.521(4) .
C15 C16 1.522(4) .
C18 C20 1.526(4) .
C18 C19 1.528(4) .
C27 C28 1.5311 .
C28 C29 1.5331 .
C29 C30 1.5332 .
C30 C31 1.5311 .
